data_7123540
loop_
_publ_author_name
'Jeoung, Sungeun'
'Lee, Songho'
'Lee, Jae Hwa'
'Lee, Soochan'
'Choe, Wonyoung'
'Moon, Dohyun'
'Moon, Hoi Ri'

_publ_section_title
;
 Tuning of the flexibility in metal-organic frameworks based on pendant
 arm macrocycles
;
_journal_name_full 'Chemical Communications'
_journal_paper_doi 10.1039/C9CC02819F
_journal_year 2019
_chemical_formula_moiety 'C80 H130 N24 Ni4 O24, 2(C3 H7 N O)'
_chemical_formula_sum 'C86 H146 N26 Ni4 O26'
_chemical_formula_weight 2195.12
_chemical_name_systematic as-flexMOF(OH)
_space_group_crystal_system triclinic
_space_group_IT_number 2
_space_group_name_Hall '-P 1'
_space_group_name_H-M_alt 'P -1'
_symmetry_space_group_name_Hall '-P 1'
_symmetry_space_group_name_H-M 'P -1'
_atom_sites_solution_hydrogens mixed
_audit_creation_method SHELXL-2018/3
_audit_update_record
;
2019-05-17 deposited with the CCDC.    2019-05-24 downloaded from the CCDC.
;
_cell_angle_alpha 82.34(3)
_cell_angle_beta 65.07(3)
_cell_angle_gamma 75.54(3)
_cell_formula_units_Z 1
_cell_length_a 15.210(3)
_cell_length_b 15.650(3)
_cell_length_c 17.099(3)
_cell_measurement_reflns_used 119301
_cell_measurement_temperature 220(2)
_cell_measurement_theta_max 33.749
_cell_measurement_theta_min 0.401
_cell_volume 3572.2(15)
_computing_cell_refinement 'HKL3000sm(Otwinowski & Minor, 1997)'
_computing_data_collection 'PAL BL2D-SMDC Program(Shin et.al, 2016)'
_computing_data_reduction 'HKL3000sm(Otwinowski & Minor, 1997)'
_computing_molecular_graphics ORTEP3
_computing_publication_material CIFTAB
_computing_structure_refinement 'SHELXL-2018(Sheldrick, 2018)'
_computing_structure_solution 'SHELXT-2018(Sheldrick, 2018)'
_diffrn_ambient_temperature 220(2)
_diffrn_measured_fraction_theta_full 0.963
_diffrn_measured_fraction_theta_max 0.957
_diffrn_measurement_device_type 'Rayonix MX225HS CCD area detector'
_diffrn_measurement_method 'omega scan'
_diffrn_radiation_type synchrotron
_diffrn_radiation_wavelength 0.700
_diffrn_reflns_av_R_equivalents 0.0335
_diffrn_reflns_av_unetI/netI 0.0777
_diffrn_reflns_Laue_measured_fraction_full 0.963
_diffrn_reflns_Laue_measured_fraction_max 0.957
_diffrn_reflns_limit_h_max 19
_diffrn_reflns_limit_h_min -19
_diffrn_reflns_limit_k_max 18
_diffrn_reflns_limit_k_min -18
_diffrn_reflns_limit_l_max 21
_diffrn_reflns_limit_l_min -21
_diffrn_reflns_number 28016
_diffrn_reflns_point_group_measured_fraction_full 0.963
_diffrn_reflns_point_group_measured_fraction_max 0.957
_diffrn_reflns_theta_full 24.835
_diffrn_reflns_theta_max 26.000
_diffrn_reflns_theta_min 1.294
_diffrn_source 'PLSII 2D bending magnet'
_exptl_absorpt_coefficient_mu 0.555
_exptl_absorpt_correction_T_max 1.000
_exptl_absorpt_correction_T_min 0.845
_exptl_absorpt_correction_type empirical
_exptl_absorpt_process_details 'HKL3000sm Scalepack(Otwinowski et.al,2003)'
_exptl_crystal_colour 'pale purple'
_exptl_crystal_density_diffrn 1.020
_exptl_crystal_description plate
_exptl_crystal_F_000 1164
_exptl_crystal_size_max 0.115
_exptl_crystal_size_mid 0.094
_exptl_crystal_size_min 0.037
_refine_diff_density_max 0.789
_refine_diff_density_min -0.545
_refine_diff_density_rms 0.069
_refine_ls_extinction_method none
_refine_ls_goodness_of_fit_ref 0.908
_refine_ls_hydrogen_treatment constr
_refine_ls_matrix_type full
_refine_ls_number_parameters 676
_refine_ls_number_reflns 14057
_refine_ls_number_restraints 648
_refine_ls_restrained_S_all 0.919
_refine_ls_R_factor_all 0.1240
_refine_ls_R_factor_gt 0.0711
_refine_ls_shift/su_max 0.000
_refine_ls_shift/su_mean 0.000
_refine_ls_structure_factor_coef Fsqd
_refine_ls_weighting_details 'w=1/[\s^2^(Fo^2^)+(0.1367P)^2^] where P=(Fo^2^+2Fc^2^)/3'
_refine_ls_weighting_scheme calc
_refine_ls_wR_factor_gt 0.2121
_refine_ls_wR_factor_ref 0.2303
_reflns_Friedel_coverage 0.000
_reflns_number_gt 5993
_reflns_number_total 14057
_reflns_threshold_expression 'I > 2\s(I)'
_cod_data_source_file c9cc02819f2.cif
_cod_data_source_block asflex_OH_sq
_cod_original_cell_volume 3572.3(16)
_cod_database_code 7123540
_shelx_shelxl_version_number 2018/3
_shelx_space_group_comment
;
The symmetry employed for this shelxl refinement is uniquely defined
by the following loop, which should always be used as a source of
symmetry information in preference to the above space-group names.
They are only intended as comments.
;
_shelx_estimated_absorpt_t_min 0.939
_shelx_estimated_absorpt_t_max 0.980

loop_
_space_group_symop_operation_xyz
'x, y, z'
'-x, -y, -z'

loop_
_atom_site_label
_atom_site_type_symbol
_atom_site_fract_x
_atom_site_fract_y
_atom_site_fract_z
_atom_site_U_iso_or_equiv
_atom_site_adp_type
_atom_site_occupancy
_atom_site_site_symmetry_order
_atom_site_calc_flag
_atom_site_refinement_flags_posn
_atom_site_refinement_flags_adp
_atom_site_refinement_flags_occupancy
_atom_site_disorder_assembly
_atom_site_disorder_group
Ni1 Ni 0.500000 1.000000 0.000000 0.0740(3) Uani 1 2 d S U P . .
N1 N 0.6118(3) 0.9624(3) -0.1187(2) 0.0774(11) Uani 1 1 d . U . . .
H1 H 0.634535 0.897409 -0.116673 0.093 Uiso 1 1 calc R U . . .
N2 N 0.4965(4) 0.9517(3) -0.1824(2) 0.0902(12) Uani 1 1 d . U . . .
N3 N 0.3942(3) 0.9651(3) -0.0255(2) 0.0810(11) Uani 1 1 d . U . . .
H3 H 0.402701 0.900159 -0.017330 0.097 Uiso 1 1 calc R U . . .
C1 C 0.6925(4) 1.0019(4) -0.1266(3) 0.0872(14) Uani 1 1 d . U . . .
H1A H 0.679306 1.064117 -0.144831 0.105 Uiso 1 1 calc R U . . .
H1B H 0.754640 0.971809 -0.171087 0.105 Uiso 1 1 calc R U . . .
C2 C 0.5805(4) 0.9862(4) -0.1908(3) 0.0904(15) Uani 1 1 d . U . . .
H2A H 0.563469 1.050698 -0.196430 0.108 Uiso 1 1 calc R U . . .
H2B H 0.636961 0.964726 -0.244166 0.108 Uiso 1 1 calc R U . . .
C3 C 0.3989(4) 0.9884(4) -0.1154(3) 0.0971(16) Uani 1 1 d . U . . .
H3A H 0.347933 0.965964 -0.122197 0.116 Uiso 1 1 calc R U . . .
H3B H 0.384193 1.052770 -0.123245 0.116 Uiso 1 1 calc R U . . .
C4 C 0.2962(4) 1.0050(4) 0.0403(3) 0.0893(15) Uani 1 1 d . U . . .
H4A H 0.246021 0.973301 0.045071 0.107 Uiso 1 1 calc R U . . .
H4B H 0.275571 1.066967 0.024517 0.107 Uiso 1 1 calc R U . . .
C5 C 0.5206(5) 0.8561(4) -0.1928(4) 0.1045(17) Uani 1 1 d . U . . .
H5A H 0.510172 0.826681 -0.136249 0.125 Uiso 1 1 calc R U . . .
H5B H 0.591247 0.838187 -0.230237 0.125 Uiso 1 1 calc R U . . .
C6 C 0.4592(8) 0.8229(7) -0.2315(6) 0.178(4) Uani 1 1 d . U . . .
H6A H 0.480477 0.758688 -0.237079 0.214 Uiso 1 1 calc R U . . .
H6B H 0.388565 0.836892 -0.193042 0.214 Uiso 1 1 calc R U . . .
O1 O 0.4733(9) 0.8621(6) -0.3088(5) 0.274(5) Uani 1 1 d . U . . .
Ni2 Ni 0.500000 0.500000 0.500000 0.0714(3) Uani 1 2 d S U P . .
N4 N 0.6371(3) 0.4899(3) 0.5014(2) 0.0820(11) Uani 1 1 d . U . . .
H4 H 0.678267 0.516576 0.446415 0.098 Uiso 1 1 calc R U . . .
N5 N 0.5842(4) 0.6305(3) 0.5750(3) 0.1033(13) Uani 1 1 d D U . . .
N6 N 0.4487(3) 0.6303(3) 0.5338(3) 0.0835(11) Uani 1 1 d . U . . .
H6 H 0.477470 0.666946 0.481453 0.100 Uiso 1 1 calc R U . . .
C7 C 0.6828(4) 0.3949(4) 0.5016(3) 0.0909(15) Uani 1 1 d . U . . .
H7A H 0.655329 0.368873 0.559900 0.109 Uiso 1 1 calc R U . . .
H7B H 0.754691 0.386523 0.482937 0.109 Uiso 1 1 calc R U . . .
C8 C 0.6325(4) 0.5390(4) 0.5738(3) 0.0934(15) Uani 1 1 d . U . . .
H8A H 0.597068 0.510409 0.628989 0.112 Uiso 1 1 calc R U . . .
H8B H 0.700269 0.534729 0.568339 0.112 Uiso 1 1 calc R U . . .
C9 C 0.4773(5) 0.6512(4) 0.5996(4) 0.0998(16) Uani 1 1 d . U . . .
H9A H 0.451685 0.714231 0.611345 0.120 Uiso 1 1 calc R U . . .
H9B H 0.446001 0.618153 0.653106 0.120 Uiso 1 1 calc R U . . .
C10 C 0.3390(4) 0.6491(4) 0.5594(3) 0.0949(16) Uani 1 1 d . U . . .
H10A H 0.313227 0.712978 0.557485 0.114 Uiso 1 1 calc R U . . .
H10B H 0.306232 0.626775 0.618477 0.114 Uiso 1 1 calc R U . . .
C11A C 0.6383(13) 0.6857(11) 0.5031(8) 0.111(4) Uani 0.496(11) 1 d D U P A 1
H11A H 0.595826 0.704166 0.471184 0.133 Uiso 0.496(11) 1 calc R U P A 1
H11B H 0.696264 0.643518 0.466278 0.133 Uiso 0.496(11) 1 calc R U P A 1
C12A C 0.680(2) 0.7697(15) 0.4978(10) 0.227(9) Uani 0.496(11) 1 d D U P A 1
H12A H 0.752719 0.754009 0.477128 0.273 Uiso 0.496(11) 1 calc R U P A 1
H12B H 0.662377 0.814724 0.458269 0.273 Uiso 0.496(11) 1 calc R U P A 1
O2A O 0.6368(11) 0.8015(11) 0.5826(9) 0.204(7) Uani 0.496(11) 1 d D U P A 1
H2A1 H 0.673808 0.819633 0.596321 0.306 Uiso 0.496(11) 1 d . U P A 1
C11B C 0.6402(15) 0.6863(14) 0.5055(11) 0.183(7) Uani 0.504(11) 1 d D U P A 2
H11C H 0.600395 0.746709 0.509930 0.219 Uiso 0.504(11) 1 calc R U P A 2
H11D H 0.653906 0.664194 0.449642 0.219 Uiso 0.504(11) 1 calc R U P A 2
C12B C 0.7381(15) 0.6871(16) 0.5103(11) 0.213(8) Uani 0.504(11) 1 d D U P A 2
H12C H 0.778597 0.626989 0.498779 0.255 Uiso 0.504(11) 1 calc R U P A 2
H12D H 0.771951 0.724750 0.461849 0.255 Uiso 0.504(11) 1 calc R U P A 2
O2B O 0.7427(16) 0.7134(14) 0.5833(11) 0.266(9) Uani 0.504(11) 1 d D U P A 2
H2B1 H 0.792907 0.711137 0.580709 0.399 Uiso 0.504(11) 1 d . U P A 2
Ni3 Ni 0.500000 0.500000 0.000000 0.0787(3) Uani 1 2 d S U P . .
N7 N 0.4844(3) 0.5627(3) -0.1091(2) 0.0867(12) Uani 1 1 d . U . . .
H7 H 0.471953 0.627180 -0.103191 0.104 Uiso 1 1 calc R U . . .
N8 N 0.6662(4) 0.5491(3) -0.1902(3) 0.1000(13) Uani 1 1 d . U . . .
N9 N 0.6454(3) 0.5091(3) -0.0417(3) 0.0910(12) Uani 1 1 d . U . . .
H9 H 0.645212 0.570369 -0.032602 0.109 Uiso 1 1 calc R U . . .
C13 C 0.3934(4) 0.5418(4) -0.1077(3) 0.0948(15) Uani 1 1 d . U . . .
H13A H 0.408442 0.481565 -0.126806 0.114 Uiso 1 1 calc R U . . .
H13B H 0.370119 0.582568 -0.147120 0.114 Uiso 1 1 calc R U . . .
C14 C 0.5729(5) 0.5376(4) -0.1895(3) 0.1054(17) Uani 1 1 d . U . . .
H14A H 0.580450 0.475460 -0.199594 0.126 Uiso 1 1 calc R U . . .
H14B H 0.561692 0.572796 -0.237570 0.126 Uiso 1 1 calc R U . . .
C15 C 0.7059(5) 0.4917(4) -0.1351(3) 0.1018(16) Uani 1 1 d . U . . .
H15A H 0.773449 0.498695 -0.150085 0.122 Uiso 1 1 calc R U . . .
H15B H 0.709907 0.430471 -0.145345 0.122 Uiso 1 1 calc R U . . .
C16 C 0.6857(4) 0.4496(4) 0.0175(3) 0.0961(16) Uani 1 1 d . U . . .
H16A H 0.704508 0.388272 -0.000063 0.115 Uiso 1 1 calc R U . . .
H16B H 0.744757 0.466419 0.014952 0.115 Uiso 1 1 calc R U . . .
C17 C 0.6679(5) 0.6430(4) -0.1951(4) 0.1087(18) Uani 1 1 d . U . . .
H17A H 0.616331 0.670636 -0.142088 0.130 Uiso 1 1 calc R U . . .
H17B H 0.651921 0.671479 -0.243474 0.130 Uiso 1 1 calc R U . . .
C18 C 0.7662(6) 0.6591(5) -0.2067(5) 0.133(2) Uani 1 1 d . U . . .
H18A H 0.819211 0.619009 -0.250022 0.160 Uiso 1 1 calc R U . . .
H18B H 0.769851 0.719580 -0.229471 0.160 Uiso 1 1 calc R U . . .
O3 O 0.7846(4) 0.6471(3) -0.1284(3) 0.1383(16) Uani 1 1 d . U . . .
H3C H 0.741162 0.681893 -0.091686 0.208 Uiso 1 1 calc R U . . .
Ni4 Ni 0.000000 1.000000 0.500000 0.0861(3) Uani 1 2 d S U P . .
N10 N 0.0724(3) 1.1007(3) 0.4427(3) 0.1002(13) Uani 1 1 d . U . . .
H10 H 0.028592 1.155860 0.471351 0.120 Uiso 1 1 calc R U . . .
N11 N 0.0079(4) 1.1295(4) 0.3275(3) 0.1146(15) Uani 1 1 d D U . . .
N12 N -0.0870(3) 1.0265(3) 0.4312(3) 0.0949(13) Uani 1 1 d . U . . .
H12 H -0.142688 1.076189 0.459253 0.114 Uiso 1 1 calc R U . . .
C19 C 0.1604(5) 1.0809(5) 0.4640(4) 0.120(2) Uani 1 1 d . U . . .
H19A H 0.187001 1.134056 0.454812 0.144 Uiso 1 1 calc R U . . .
H19B H 0.212236 1.035149 0.426475 0.144 Uiso 1 1 calc R U . . .
C20 C 0.0941(5) 1.1137(5) 0.3483(4) 0.121(2) Uani 1 1 d . U . . .
H20A H 0.126571 1.163848 0.325781 0.145 Uiso 1 1 calc R U . . .
H20B H 0.141315 1.061154 0.318462 0.145 Uiso 1 1 calc R U . . .
C21 C -0.0354(5) 1.0549(5) 0.3386(3) 0.1134(18) Uani 1 1 d . U . . .
H21A H 0.016974 1.005236 0.308036 0.136 Uiso 1 1 calc R U . . .
H21B H -0.083290 1.069259 0.311977 0.136 Uiso 1 1 calc R U . . .
C22 C -0.1295(5) 0.9509(5) 0.4419(4) 0.113(2) Uani 1 1 d . U . . .
H22A H -0.080624 0.903971 0.403945 0.136 Uiso 1 1 calc R U . . .
H22B H -0.187337 0.967127 0.427118 0.136 Uiso 1 1 calc R U . . .
C23 C -0.0657(5) 1.2125(4) 0.3564(4) 0.144(2) Uani 1 1 d D U . . .
H23A H -0.096330 1.208570 0.419563 0.173 Uiso 1 1 calc R U . . .
H23B H -0.117798 1.213564 0.336623 0.173 Uiso 1 1 calc R U . . .
C24 C -0.0367(10) 1.3035(7) 0.3309(5) 0.228(5) Uani 1 1 d D U . . .
H24A H 0.014887 1.303574 0.272203 0.273 Uiso 1 1 calc R U . . .
H24B H -0.094505 1.350426 0.334448 0.273 Uiso 1 1 calc R U . . .
O4 O 0.0007(10) 1.3152(8) 0.3949(9) 0.352(6) Uani 1 1 d D U . . .
H4C H 0.000000 1.371084 0.403353 0.528 Uiso 1 1 d . U . . .
O5 O 0.5241(2) 0.8693(2) 0.05706(18) 0.0805(9) Uani 1 1 d . U . . .
O6 O 0.6492(3) 0.7860(2) -0.04414(19) 0.0941(11) Uani 1 1 d . U . . .
O7 O 0.5521(2) 0.5463(2) 0.36987(18) 0.0768(9) Uani 1 1 d . U . . .
O8 O 0.7177(3) 0.5293(3) 0.3097(2) 0.1088(12) Uani 1 1 d . U . . .
O9 O 0.4623(3) 0.6227(2) 0.05955(19) 0.0844(9) Uani 1 1 d . U . . .
O10 O 0.4013(3) 0.7365(2) -0.0131(2) 0.0892(10) Uani 1 1 d . U . . .
O11 O 0.1025(3) 0.9114(3) 0.4006(2) 0.0966(11) Uani 1 1 d . U . . .
O12 O 0.2293(3) 0.8532(3) 0.4361(2) 0.1075(12) Uani 1 1 d . U . . .
C25 C 0.5890(4) 0.7989(3) 0.0329(3) 0.0737(12) Uani 1 1 d . U . . .
C26 C 0.5953(4) 0.7302(3) 0.0996(3) 0.0694(12) Uani 1 1 d . U . . .
C27 C 0.5111(3) 0.7133(3) 0.1736(3) 0.0674(11) Uani 1 1 d . U . . .
C28 C 0.5286(4) 0.6547(3) 0.2376(3) 0.0694(12) Uani 1 1 d . U . . .
H28 H 0.473457 0.641899 0.286038 0.083 Uiso 1 1 calc R U . . .
C29 C 0.6224(4) 0.6148(3) 0.2337(3) 0.0749(12) Uani 1 1 d . U . . .
C30 C 0.7053(4) 0.6284(3) 0.1593(3) 0.0791(13) Uani 1 1 d . U . . .
H30 H 0.769944 0.600282 0.153367 0.095 Uiso 1 1 calc R U . . .
C31 C 0.6889(4) 0.6848(3) 0.0943(3) 0.0775(13) Uani 1 1 d . U . . .
H31 H 0.744360 0.692831 0.043710 0.093 Uiso 1 1 calc R U . . .
C32 C 0.6317(4) 0.5586(3) 0.3101(3) 0.0765(13) Uani 1 1 d . U . . .
C33 C 0.4128(4) 0.6998(4) 0.0531(3) 0.0762(13) Uani 1 1 d . U . . .
C34 C 0.3589(4) 0.7495(3) 0.1363(3) 0.0726(12) Uani 1 1 d . U . . .
C35 C 0.4072(3) 0.7527(3) 0.1910(2) 0.0644(11) Uani 1 1 d . U . . .
C36 C 0.3452(4) 0.7927(3) 0.2714(3) 0.0689(11) Uani 1 1 d . U . . .
H36 H 0.374893 0.795741 0.309000 0.083 Uiso 1 1 calc R U . . .
C37 C 0.2475(4) 0.8264(3) 0.2978(3) 0.0707(12) Uani 1 1 d . U . . .
C38 C 0.2021(4) 0.8244(3) 0.2430(3) 0.0759(13) Uani 1 1 d . U . . .
H38 H 0.133722 0.848256 0.260460 0.091 Uiso 1 1 calc R U . . .
C39 C 0.2571(4) 0.7872(3) 0.1620(3) 0.0761(13) Uani 1 1 d . U . . .
H39 H 0.226080 0.787250 0.124698 0.091 Uiso 1 1 calc R U . . .
C40 C 0.1868(4) 0.8680(4) 0.3849(3) 0.0838(14) Uani 1 1 d . U . . .
O1S O 0.7764(7) 0.9660(6) 0.2743(6) 0.235(4) Uani 1 1 d . U . . .
N1S N 0.6944(7) 0.8586(6) 0.2779(6) 0.185(3) Uani 1 1 d . U . . .
C1S C 0.6965(10) 0.9374(8) 0.2942(8) 0.190(4) Uani 1 1 d . U . . .
H1S H 0.635341 0.976129 0.322485 0.228 Uiso 1 1 calc R U . . .
C2S C 0.6014(8) 0.8365(7) 0.2921(6) 0.197(4) Uani 1 1 d . U . . .
H2S1 H 0.550132 0.890033 0.301279 0.296 Uiso 1 1 calc R U . . .
H2S2 H 0.582420 0.797253 0.342496 0.296 Uiso 1 1 calc R U . . .
H2S3 H 0.609723 0.807455 0.242003 0.296 Uiso 1 1 calc R U . . .
C3S C 0.7838(12) 0.7935(11) 0.2387(16) 0.401(13) Uani 1 1 d . U . . .
H3S1 H 0.812763 0.779781 0.191792 0.601 Uiso 1 1 d . U . . .
H3S2 H 0.773746 0.735723 0.285625 0.601 Uiso 1 1 d . U . . .
H3S3 H 0.835302 0.810049 0.264991 0.601 Uiso 1 1 d . U . . .

loop_
_atom_site_aniso_label
_atom_site_aniso_U_11
_atom_site_aniso_U_22
_atom_site_aniso_U_33
_atom_site_aniso_U_23
_atom_site_aniso_U_13
_atom_site_aniso_U_12
Ni1 0.0818(6) 0.0807(5) 0.0380(4) -0.0023(4) -0.0096(4) -0.0070(4)
N1 0.085(3) 0.083(3) 0.045(2) -0.0050(17) -0.0126(19) -0.008(2)
N2 0.109(3) 0.096(3) 0.050(2) -0.006(2) -0.021(2) -0.016(3)
N3 0.094(3) 0.084(2) 0.0439(19) -0.0020(17) -0.0145(19) -0.008(2)
C1 0.081(4) 0.100(4) 0.052(3) -0.005(2) -0.003(2) -0.012(3)
C2 0.099(4) 0.109(4) 0.040(2) -0.005(2) -0.009(2) -0.015(3)
C3 0.102(4) 0.116(4) 0.058(3) 0.006(3) -0.020(3) -0.023(3)
C4 0.080(3) 0.104(4) 0.060(3) -0.006(3) -0.012(3) -0.005(3)
C5 0.129(5) 0.101(4) 0.069(3) -0.001(3) -0.031(3) -0.017(3)
C6 0.218(9) 0.233(9) 0.139(7) 0.001(6) -0.120(7) -0.061(7)
O1 0.457(14) 0.235(8) 0.156(6) -0.040(5) -0.156(8) -0.041(8)
Ni2 0.0772(6) 0.0825(5) 0.0454(4) -0.0014(4) -0.0203(4) -0.0103(4)
N4 0.081(3) 0.100(3) 0.052(2) 0.0023(19) -0.018(2) -0.016(2)
N5 0.115(4) 0.116(3) 0.084(3) -0.015(2) -0.039(3) -0.029(3)
N6 0.092(3) 0.088(3) 0.063(2) -0.0069(19) -0.025(2) -0.016(2)
C7 0.084(4) 0.104(4) 0.069(3) -0.011(3) -0.022(3) -0.005(3)
C8 0.089(4) 0.122(4) 0.072(3) -0.013(3) -0.033(3) -0.021(3)
C9 0.107(4) 0.098(4) 0.092(4) -0.017(3) -0.036(3) -0.019(3)
C10 0.094(4) 0.094(4) 0.074(3) -0.006(3) -0.023(3) 0.000(3)
C11A 0.117(8) 0.165(9) 0.101(8) 0.022(7) -0.081(7) -0.063(8)
C12A 0.318(19) 0.176(14) 0.190(13) -0.049(11) -0.062(14) -0.108(12)
O2A 0.191(14) 0.236(15) 0.196(12) -0.052(10) -0.059(10) -0.075(12)
C11B 0.176(11) 0.135(10) 0.143(12) -0.011(9) 0.036(9) -0.049(11)
C12B 0.240(13) 0.207(15) 0.171(12) 0.051(13) -0.028(13) -0.141(13)
O2B 0.32(2) 0.247(18) 0.176(14) -0.001(13) -0.040(14) -0.081(17)
Ni3 0.0860(7) 0.0879(6) 0.0463(4) -0.0142(4) -0.0172(4) -0.0025(5)
N7 0.099(3) 0.088(3) 0.060(2) -0.0117(19) -0.026(2) -0.004(2)
N8 0.112(4) 0.099(3) 0.064(3) -0.010(2) -0.014(3) -0.013(3)
N9 0.098(3) 0.094(3) 0.065(2) -0.016(2) -0.017(2) -0.014(2)
C13 0.105(4) 0.097(4) 0.079(4) -0.015(3) -0.039(3) -0.007(3)
C14 0.113(4) 0.125(4) 0.057(3) -0.016(3) -0.019(3) -0.010(4)
C15 0.111(4) 0.109(4) 0.068(3) -0.015(3) -0.021(3) -0.014(3)
C16 0.089(4) 0.109(4) 0.082(4) -0.013(3) -0.032(3) -0.006(3)
C17 0.123(5) 0.103(4) 0.069(3) -0.009(3) -0.008(3) -0.023(4)
C18 0.130(6) 0.132(5) 0.092(4) -0.016(4) 0.003(4) -0.030(4)
O3 0.116(4) 0.151(4) 0.117(4) -0.033(3) -0.021(3) -0.006(3)
Ni4 0.0648(6) 0.1237(8) 0.0552(5) -0.0309(5) -0.0087(4) -0.0084(5)
N10 0.079(3) 0.139(4) 0.069(3) -0.028(2) -0.009(2) -0.023(3)
N11 0.086(4) 0.174(5) 0.062(3) -0.014(3) -0.010(2) -0.019(3)
N12 0.075(3) 0.131(4) 0.065(2) -0.033(2) -0.016(2) -0.005(2)
C19 0.085(4) 0.162(6) 0.101(5) -0.039(4) -0.008(3) -0.041(4)
C20 0.102(4) 0.158(6) 0.071(3) -0.023(3) 0.002(3) -0.030(4)
C21 0.087(4) 0.175(5) 0.057(3) -0.038(3) -0.014(3) 0.000(4)
C22 0.085(4) 0.153(5) 0.103(5) -0.046(4) -0.030(4) -0.022(4)
C23 0.142(6) 0.153(5) 0.069(4) 0.005(4) -0.001(4) 0.006(4)
C24 0.312(13) 0.261(8) 0.098(6) 0.035(7) -0.026(7) -0.166(9)
O4 0.353(6) 0.354(6) 0.354(6) -0.015(2) -0.147(3) -0.079(2)
O5 0.088(2) 0.081(2) 0.0467(16) 0.0000(14) -0.0080(16) -0.0080(17)
O6 0.100(3) 0.093(2) 0.0472(18) 0.0014(15) -0.0035(17) 0.0017(19)
O7 0.075(2) 0.098(2) 0.0467(16) 0.0086(15) -0.0179(16) -0.0181(18)
O8 0.081(3) 0.156(4) 0.076(2) 0.023(2) -0.032(2) -0.017(2)
O9 0.096(3) 0.088(2) 0.0560(18) -0.0196(16) -0.0269(17) 0.0054(19)
O10 0.114(3) 0.098(2) 0.0474(18) -0.0048(16) -0.0293(18) -0.013(2)
O11 0.065(2) 0.144(3) 0.064(2) -0.041(2) -0.0114(17) 0.000(2)
O12 0.087(3) 0.152(3) 0.057(2) -0.035(2) -0.0145(19) 0.009(2)
C25 0.073(3) 0.084(3) 0.045(2) -0.009(2) -0.008(2) -0.008(2)
C26 0.066(3) 0.083(3) 0.041(2) -0.0040(19) -0.008(2) -0.008(2)
C27 0.072(3) 0.073(3) 0.047(2) -0.0069(19) -0.017(2) -0.007(2)
C28 0.072(3) 0.082(3) 0.042(2) -0.005(2) -0.013(2) -0.012(2)
C29 0.079(3) 0.086(3) 0.051(2) -0.006(2) -0.021(2) -0.009(3)
C30 0.071(3) 0.089(3) 0.060(3) -0.001(2) -0.014(2) -0.009(2)
C31 0.074(3) 0.091(3) 0.048(2) 0.003(2) -0.009(2) -0.016(3)
C32 0.078(4) 0.084(3) 0.058(3) 0.000(2) -0.023(3) -0.009(3)
C33 0.076(3) 0.091(3) 0.046(2) -0.012(2) -0.009(2) -0.016(3)
C34 0.075(3) 0.082(3) 0.047(2) -0.004(2) -0.017(2) -0.007(2)
C35 0.068(3) 0.074(3) 0.040(2) -0.0002(18) -0.015(2) -0.010(2)
C36 0.072(3) 0.080(3) 0.046(2) 0.000(2) -0.019(2) -0.012(2)
C37 0.064(3) 0.088(3) 0.049(2) -0.010(2) -0.010(2) -0.014(2)
C38 0.065(3) 0.092(3) 0.058(3) -0.012(2) -0.015(2) -0.008(2)
C39 0.070(3) 0.094(3) 0.054(3) -0.012(2) -0.017(2) -0.010(3)
C40 0.071(4) 0.116(4) 0.050(3) -0.019(3) -0.016(3) -0.004(3)
O1S 0.225(8) 0.259(8) 0.266(9) -0.080(7) -0.137(8) -0.023(6)
N1S 0.177(7) 0.164(6) 0.235(9) -0.058(6) -0.105(7) -0.004(5)
C1S 0.226(11) 0.160(8) 0.221(10) -0.049(7) -0.131(10) -0.010(7)
C2S 0.214(9) 0.231(11) 0.168(9) 0.004(8) -0.083(8) -0.081(8)
C3S 0.229(11) 0.264(15) 0.67(3) -0.26(2) -0.124(19) 0.029(11)

loop_
_atom_type_symbol
_atom_type_description
_atom_type_scat_dispersion_real
_atom_type_scat_dispersion_imag
_atom_type_scat_source
C C 0.0030 0.0016 'International Tables Vol C Tables 4.2.6.8 and 6.1.1.4'
H H 0.0000 0.0000 'International Tables Vol C Tables 4.2.6.8 and 6.1.1.4'
N N 0.0059 0.0032 'International Tables Vol C Tables 4.2.6.8 and 6.1.1.4'
O O 0.0105 0.0059 'International Tables Vol C Tables 4.2.6.8 and 6.1.1.4'
Ni Ni 0.3420 1.0875 'International Tables Vol C Tables 4.2.6.8 and 6.1.1.4'

loop_
_geom_angle_atom_site_label_1
_geom_angle_atom_site_label_2
_geom_angle_atom_site_label_3
_geom_angle
_geom_angle_site_symmetry_1
_geom_angle_site_symmetry_3
N3 Ni1 N3 180.0 . 2_675
N3 Ni1 N1 93.77(16) . .
N3 Ni1 N1 86.23(16) 2_675 .
N3 Ni1 N1 86.23(16) . 2_675
N3 Ni1 N1 93.77(16) 2_675 2_675
N1 Ni1 N1 180.0 . 2_675
N3 Ni1 O5 87.51(14) . .
N3 Ni1 O5 92.49(15) 2_675 .
N1 Ni1 O5 92.74(14) . .
N1 Ni1 O5 87.26(14) 2_675 .
N3 Ni1 O5 92.49(15) . 2_675
N3 Ni1 O5 87.51(15) 2_675 2_675
N1 Ni1 O5 87.26(14) . 2_675
N1 Ni1 O5 92.74(14) 2_675 2_675
O5 Ni1 O5 180.0 . 2_675
C1 N1 C2 113.8(4) . .
C1 N1 Ni1 104.9(3) . .
C2 N1 Ni1 113.7(3) . .
C1 N1 H1 108.1 . .
C2 N1 H1 108.1 . .
Ni1 N1 H1 108.1 . .
C2 N2 C5 113.3(5) . .
C2 N2 C3 117.6(4) . .
C5 N2 C3 116.3(5) . .
C4 N3 C3 111.2(4) . .
C4 N3 Ni1 107.6(3) . .
C3 N3 Ni1 115.4(3) . .
C4 N3 H3 107.5 . .
C3 N3 H3 107.5 . .
Ni1 N3 H3 107.5 . .
N1 C1 C4 111.3(4) . 2_675
N1 C1 H1A 109.4 . .
C4 C1 H1A 109.4 2_675 .
N1 C1 H1B 109.4 . .
C4 C1 H1B 109.4 2_675 .
H1A C1 H1B 108.0 . .
N2 C2 N1 115.0(4) . .
N2 C2 H2A 108.5 . .
N1 C2 H2A 108.5 . .
N2 C2 H2B 108.5 . .
N1 C2 H2B 108.5 . .
H2A C2 H2B 107.5 . .
N2 C3 N3 112.5(4) . .
N2 C3 H3A 109.1 . .
N3 C3 H3A 109.1 . .
N2 C3 H3B 109.1 . .
N3 C3 H3B 109.1 . .
H3A C3 H3B 107.8 . .
N3 C4 C1 106.9(4) . 2_675
N3 C4 H4A 110.3 . .
C1 C4 H4A 110.3 2_675 .
N3 C4 H4B 110.3 . .
C1 C4 H4B 110.3 2_675 .
H4A C4 H4B 108.6 . .
N2 C5 C6 115.0(6) . .
N2 C5 H5A 108.5 . .
C6 C5 H5A 108.5 . .
N2 C5 H5B 108.5 . .
C6 C5 H5B 108.5 . .
H5A C5 H5B 107.5 . .
O1 C6 C5 109.1(8) . .
O1 C6 H6A 109.9 . .
C5 C6 H6A 109.9 . .
O1 C6 H6B 109.9 . .
C5 C6 H6B 109.9 . .
H6A C6 H6B 108.3 . .
N6 Ni2 N6 180.0 2_666 .
N6 Ni2 N4 85.28(17) 2_666 .
N6 Ni2 N4 94.72(17) . .
N6 Ni2 N4 94.72(17) 2_666 2_666
N6 Ni2 N4 85.29(17) . 2_666
N4 Ni2 N4 180.0 . 2_666
N6 Ni2 O7 92.76(14) 2_666 .
N6 Ni2 O7 87.24(14) . .
N4 Ni2 O7 90.91(14) . .
N4 Ni2 O7 89.09(14) 2_666 .
N6 Ni2 O7 87.24(14) 2_666 2_666
N6 Ni2 O7 92.76(14) . 2_666
N4 Ni2 O7 89.09(14) . 2_666
N4 Ni2 O7 90.91(14) 2_666 2_666
O7 Ni2 O7 180.0 . 2_666
C7 N4 C8 114.1(4) . .
C7 N4 Ni2 107.0(3) . .
C8 N4 Ni2 113.2(3) . .
C7 N4 H4 107.4 . .
C8 N4 H4 107.4 . .
Ni2 N4 H4 107.4 . .
C8 N5 C9 117.4(5) . .
C8 N5 C11B 115.3(11) . .
C9 N5 C11B 115.7(10) . .
C8 N5 C11A 115.2(9) . .
C9 N5 C11A 114.2(8) . .
C9 N6 C10 114.0(4) . .
C9 N6 Ni2 113.5(3) . .
C10 N6 Ni2 105.8(3) . .
C9 N6 H6 107.8 . .
C10 N6 H6 107.8 . .
Ni2 N6 H6 107.8 . .
N4 C7 C10 108.2(4) . 2_666
N4 C7 H7A 110.1 . .
C10 C7 H7A 110.1 2_666 .
N4 C7 H7B 110.1 . .
C10 C7 H7B 110.1 2_666 .
H7A C7 H7B 108.4 . .
N5 C8 N4 113.5(4) . .
N5 C8 H8A 108.9 . .
N4 C8 H8A 108.9 . .
N5 C8 H8B 108.9 . .
N4 C8 H8B 108.9 . .
H8A C8 H8B 107.7 . .
N5 C9 N6 113.6(5) . .
N5 C9 H9A 108.8 . .
N6 C9 H9A 108.8 . .
N5 C9 H9B 108.8 . .
N6 C9 H9B 108.8 . .
H9A C9 H9B 107.7 . .
N6 C10 C7 109.4(4) . 2_666
N6 C10 H10A 109.8 . .
C7 C10 H10A 109.8 2_666 .
N6 C10 H10B 109.8 . .
C7 C10 H10B 109.8 2_666 .
H10A C10 H10B 108.2 . .
N5 C11A C12A 133.4(11) . .
N5 C11A H11A 103.9 . .
C12A C11A H11A 103.9 . .
N5 C11A H11B 103.9 . .
C12A C11A H11B 103.9 . .
H11A C11A H11B 105.4 . .
O2A C12A C11A 106.4(11) . .
O2A C12A H12A 110.5 . .
C11A C12A H12A 110.5 . .
O2A C12A H12B 110.5 . .
C11A C12A H12B 110.5 . .
H12A C12A H12B 108.6 . .
C12A O2A H2A1 114.7(16) . .
N5 C11B C12B 110.9(12) . .
N5 C11B H11C 109.4 . .
C12B C11B H11C 109.4 . .
N5 C11B H11D 109.4 . .
C12B C11B H11D 109.4 . .
H11C C11B H11D 108.0 . .
O2B C12B C11B 122.8(15) . .
O2B C12B H12C 106.6 . .
C11B C12B H12C 106.6 . .
O2B C12B H12D 106.6 . .
C11B C12B H12D 106.6 . .
H12C C12B H12D 106.6 . .
C12B O2B H2B1 116(2) . .
N9 Ni3 N9 180.0 . 2_665
N9 Ni3 N7 94.31(18) . .
N9 Ni3 N7 85.69(18) 2_665 .
N9 Ni3 N7 85.69(18) . 2_665
N9 Ni3 N7 94.31(18) 2_665 2_665
N7 Ni3 N7 180.0 . 2_665
N9 Ni3 O9 93.66(16) . 2_665
N9 Ni3 O9 86.34(15) 2_665 2_665
N7 Ni3 O9 88.32(14) . 2_665
N7 Ni3 O9 91.68(14) 2_665 2_665
N9 Ni3 O9 86.34(15) . .
N9 Ni3 O9 93.66(15) 2_665 .
N7 Ni3 O9 91.68(14) . .
N7 Ni3 O9 88.32(14) 2_665 .
O9 Ni3 O9 180.0 2_665 .
C14 N7 C13 113.3(4) . .
C14 N7 Ni3 113.3(4) . .
C13 N7 Ni3 105.3(3) . .
C14 N7 H7 108.2 . .
C13 N7 H7 108.2 . .
Ni3 N7 H7 108.2 . .
C15 N8 C17 118.0(5) . .
C15 N8 C14 117.7(5) . .
C17 N8 C14 111.0(5) . .
C15 N9 C16 114.1(4) . .
C15 N9 Ni3 114.0(4) . .
C16 N9 Ni3 106.5(3) . .
C15 N9 H9 107.3 . .
C16 N9 H9 107.3 . .
Ni3 N9 H9 107.3 . .
N7 C13 C16 109.1(4) . 2_665
N7 C13 H13A 109.9 . .
C16 C13 H13A 109.9 2_665 .
N7 C13 H13B 109.9 . .
C16 C13 H13B 109.9 2_665 .
H13A C13 H13B 108.3 . .
N8 C14 N7 115.0(4) . .
N8 C14 H14A 108.5 . .
N7 C14 H14A 108.5 . .
N8 C14 H14B 108.5 . .
N7 C14 H14B 108.5 . .
H14A C14 H14B 107.5 . .
N8 C15 N9 113.1(5) . .
N8 C15 H15A 109.0 . .
N9 C15 H15A 109.0 . .
N8 C15 H15B 109.0 . .
N9 C15 H15B 109.0 . .
H15A C15 H15B 107.8 . .
C13 C16 N9 108.4(5) 2_665 .
C13 C16 H16A 110.0 2_665 .
N9 C16 H16A 110.0 . .
C13 C16 H16B 110.0 2_665 .
N9 C16 H16B 110.0 . .
H16A C16 H16B 108.4 . .
N8 C17 C18 113.6(6) . .
N8 C17 H17A 108.9 . .
C18 C17 H17A 108.9 . .
N8 C17 H17B 108.9 . .
C18 C17 H17B 108.9 . .
H17A C17 H17B 107.7 . .
O3 C18 C17 114.9(5) . .
O3 C18 H18A 108.5 . .
C17 C18 H18A 108.5 . .
O3 C18 H18B 108.5 . .
C17 C18 H18B 108.5 . .
H18A C18 H18B 107.5 . .
C18 O3 H3C 109.5 . .
N10 Ni4 N10 180.0 2_576 .
N10 Ni4 N12 94.9(2) 2_576 2_576
N10 Ni4 N12 85.1(2) . 2_576
N10 Ni4 N12 85.1(2) 2_576 .
N10 Ni4 N12 94.9(2) . .
N12 Ni4 N12 180.0 2_576 .
N10 Ni4 O11 87.68(16) 2_576 .
N10 Ni4 O11 92.32(16) . .
N12 Ni4 O11 93.64(15) 2_576 .
N12 Ni4 O11 86.36(15) . .
N10 Ni4 O11 92.32(16) 2_576 2_576
N10 Ni4 O11 87.68(16) . 2_576
N12 Ni4 O11 86.35(15) 2_576 2_576
N12 Ni4 O11 93.65(15) . 2_576
O11 Ni4 O11 180.0 . 2_576
C19 N10 C20 115.3(5) . .
C19 N10 Ni4 105.3(4) . .
C20 N10 Ni4 113.0(4) . .
C19 N10 H10 107.6 . .
C20 N10 H10 107.6 . .
Ni4 N10 H10 107.6 . .
C21 N11 C20 115.7(6) . .
C21 N11 C23 113.6(5) . .
C20 N11 C23 116.9(6) . .
C22 N12 C21 113.8(5) . .
C22 N12 Ni4 107.5(4) . .
C21 N12 Ni4 114.4(4) . .
C22 N12 H12 106.9 . .
C21 N12 H12 106.9 . .
Ni4 N12 H12 106.9 . .
N10 C19 C22 108.8(5) . 2_576
N10 C19 H19A 109.9 . .
C22 C19 H19A 109.9 2_576 .
N10 C19 H19B 109.9 . .
C22 C19 H19B 109.9 2_576 .
H19A C19 H19B 108.3 . .
N11 C20 N10 115.0(5) . .
N11 C20 H20A 108.5 . .
N10 C20 H20A 108.5 . .
N11 C20 H20B 108.5 . .
N10 C20 H20B 108.5 . .
H20A C20 H20B 107.5 . .
N11 C21 N12 114.1(5) . .
N11 C21 H21A 108.7 . .
N12 C21 H21A 108.7 . .
N11 C21 H21B 108.7 . .
N12 C21 H21B 108.7 . .
H21A C21 H21B 107.6 . .
N12 C22 C19 107.6(5) . 2_576
N12 C22 H22A 110.2 . .
C19 C22 H22A 110.2 2_576 .
N12 C22 H22B 110.2 . .
C19 C22 H22B 110.2 2_576 .
H22A C22 H22B 108.5 . .
N11 C23 C24 121.9(7) . .
N11 C23 H23A 106.9 . .
C24 C23 H23A 106.9 . .
N11 C23 H23B 106.9 . .
C24 C23 H23B 106.9 . .
H23A C23 H23B 106.7 . .
O4 C24 C23 104.0(7) . .
O4 C24 H24A 111.0 . .
C23 C24 H24A 111.0 . .
O4 C24 H24B 111.0 . .
C23 C24 H24B 111.0 . .
H24A C24 H24B 109.0 . .
C24 O4 H4C 116.6(12) . .
C25 O5 Ni1 134.7(3) . .
C32 O7 Ni2 138.9(3) . .
C33 O9 Ni3 135.8(3) . .
C40 O11 Ni4 133.4(3) . .
O6 C25 O5 123.1(4) . .
O6 C25 C26 119.1(4) . .
O5 C25 C26 117.7(4) . .
C31 C26 C27 117.8(4) . .
C31 C26 C25 118.6(4) . .
C27 C26 C25 123.3(4) . .
C28 C27 C26 117.5(4) . .
C28 C27 C35 116.0(4) . .
C26 C27 C35 126.5(4) . .
C29 C28 C27 123.8(4) . .
C29 C28 H28 118.1 . .
C27 C28 H28 118.1 . .
C28 C29 C30 118.7(4) . .
C28 C29 C32 118.8(4) . .
C30 C29 C32 122.5(5) . .
C31 C30 C29 118.0(5) . .
C31 C30 H30 121.0 . .
C29 C30 H30 121.0 . .
C30 C31 C26 124.0(4) . .
C30 C31 H31 118.0 . .
C26 C31 H31 118.0 . .
O7 C32 O8 125.5(5) . .
O7 C32 C29 116.1(5) . .
O8 C32 C29 118.4(5) . .
O10 C33 O9 127.1(4) . .
O10 C33 C34 118.0(5) . .
O9 C33 C34 114.8(4) . .
C39 C34 C35 120.2(4) . .
C39 C34 C33 118.2(4) . .
C35 C34 C33 121.4(4) . .
C36 C35 C34 115.4(4) . .
C36 C35 C27 118.9(4) . .
C34 C35 C27 125.6(4) . .
C37 C36 C35 125.0(4) . .
C37 C36 H36 117.5 . .
C35 C36 H36 117.5 . .
C36 C37 C38 118.8(4) . .
C36 C37 C40 121.5(5) . .
C38 C37 C40 119.7(5) . .
C37 C38 C39 120.5(5) . .
C37 C38 H38 119.8 . .
C39 C38 H38 119.8 . .
C38 C39 C34 120.0(5) . .
C38 C39 H39 120.0 . .
C34 C39 H39 120.0 . .
O11 C40 O12 125.6(5) . .
O11 C40 C37 119.3(5) . .
O12 C40 C37 115.1(5) . .
C1S N1S C3S 121.7(11) . .
C1S N1S C2S 120.9(10) . .
C3S N1S C2S 117.2(10) . .
O1S C1S N1S 125.0(12) . .
O1S C1S H1S 117.5 . .
N1S C1S H1S 117.5 . .
N1S C2S H2S1 109.5 . .
N1S C2S H2S2 109.5 . .
H2S1 C2S H2S2 109.5 . .
N1S C2S H2S3 109.5 . .
H2S1 C2S H2S3 109.5 . .
H2S2 C2S H2S3 109.5 . .
N1S C3S H3S1 131(3) . .
N1S C3S H3S2 103.7(16) . .
H3S1 C3S H3S2 112.9(15) . .
N1S C3S H3S3 101.9(12) . .
H3S1 C3S H3S3 110.5(18) . .
H3S2 C3S H3S3 88.6(18) . .

loop_
_geom_bond_atom_site_label_1
_geom_bond_atom_site_label_2
_geom_bond_distance
_geom_bond_site_symmetry_2
Ni1 N3 2.043(4) .
Ni1 N3 2.043(4) 2_675
Ni1 N1 2.066(4) .
Ni1 N1 2.066(4) 2_675
Ni1 O5 2.159(3) .
Ni1 O5 2.159(3) 2_675
N1 C1 1.456(6) .
N1 C2 1.472(6) .
N1 H1 0.9900 .
N2 C2 1.454(7) .
N2 C5 1.464(7) .
N2 C3 1.470(7) .
N3 C4 1.479(6) .
N3 C3 1.507(6) .
N3 H3 0.9900 .
C1 C4 1.545(7) 2_675
C1 H1A 0.9800 .
C1 H1B 0.9800 .
C2 H2A 0.9800 .
C2 H2B 0.9800 .
C3 H3A 0.9800 .
C3 H3B 0.9800 .
C4 H4A 0.9800 .
C4 H4B 0.9800 .
C5 C6 1.561(9) .
C5 H5A 0.9800 .
C5 H5B 0.9800 .
C6 O1 1.334(10) .
C6 H6A 0.9800 .
C6 H6B 0.9800 .
Ni2 N6 2.060(4) 2_666
Ni2 N6 2.060(4) .
Ni2 N4 2.062(4) .
Ni2 N4 2.062(4) 2_666
Ni2 O7 2.115(3) .
Ni2 O7 2.115(3) 2_666
N4 C7 1.476(6) .
N4 C8 1.511(6) .
N4 H4 0.9900 .
N5 C8 1.435(7) .
N5 C9 1.458(7) .
N5 C11B 1.463(9) .
N5 C11A 1.467(9) .
N6 C9 1.463(6) .
N6 C10 1.495(7) .
N6 H6 0.9900 .
C7 C10 1.505(7) 2_666
C7 H7A 0.9800 .
C7 H7B 0.9800 .
C8 H8A 0.9800 .
C8 H8B 0.9800 .
C9 H9A 0.9800 .
C9 H9B 0.9800 .
C10 H10A 0.9800 .
C10 H10B 0.9800 .
C11A C12A 1.575(9) .
C11A H11A 0.9800 .
C11A H11B 0.9800 .
C12A O2A 1.416(9) .
C12A H12A 0.9800 .
C12A H12B 0.9800 .
O2A H2A1 0.814(13) .
C11B C12B 1.528(10) .
C11B H11C 0.9800 .
C11B H11D 0.9800 .
C12B O2B 1.400(9) .
C12B H12C 0.9800 .
C12B H12D 0.9800 .
O2B H2B1 0.74(2) .
Ni3 N9 2.055(5) .
Ni3 N9 2.055(5) 2_665
Ni3 N7 2.067(4) .
Ni3 N7 2.067(4) 2_665
Ni3 O9 2.129(3) 2_665
Ni3 O9 2.129(3) .
N7 C14 1.475(7) .
N7 C13 1.488(7) .
N7 H7 0.9900 .
N8 C15 1.429(7) .
N8 C17 1.466(7) .
N8 C14 1.469(7) .
N9 C15 1.491(6) .
N9 C16 1.502(7) .
N9 H9 0.9900 .
C13 C16 1.501(7) 2_665
C13 H13A 0.9800 .
C13 H13B 0.9800 .
C14 H14A 0.9800 .
C14 H14B 0.9800 .
C15 H15A 0.9800 .
C15 H15B 0.9800 .
C16 H16A 0.9800 .
C16 H16B 0.9800 .
C17 C18 1.503(9) .
C17 H17A 0.9800 .
C17 H17B 0.9800 .
C18 O3 1.460(8) .
C18 H18A 0.9800 .
C18 H18B 0.9800 .
O3 H3C 0.8300 .
Ni4 N10 2.050(5) 2_576
Ni4 N10 2.050(5) .
Ni4 N12 2.054(4) 2_576
Ni4 N12 2.054(4) .
Ni4 O11 2.135(3) .
Ni4 O11 2.135(3) 2_576
N10 C19 1.481(8) .
N10 C20 1.499(7) .
N10 H10 0.9900 .
N11 C21 1.432(8) .
N11 C20 1.455(8) .
N11 C23 1.470(6) .
N12 C22 1.440(7) .
N12 C21 1.503(7) .
N12 H12 0.9900 .
C19 C22 1.525(9) 2_576
C19 H19A 0.9800 .
C19 H19B 0.9800 .
C20 H20A 0.9800 .
C20 H20B 0.9800 .
C21 H21A 0.9800 .
C21 H21B 0.9800 .
C22 H22A 0.9800 .
C22 H22B 0.9800 .
C23 C24 1.549(7) .
C23 H23A 0.9800 .
C23 H23B 0.9800 .
C24 O4 1.479(8) .
C24 H24A 0.9800 .
C24 H24B 0.9800 .
O4 H4C 0.902(10) .
O5 C25 1.263(5) .
O6 C25 1.255(5) .
O7 C32 1.253(6) .
O8 C32 1.271(6) .
O9 C33 1.272(6) .
O10 C33 1.259(6) .
O11 C40 1.225(6) .
O12 C40 1.260(6) .
C25 C26 1.477(6) .
C26 C31 1.393(6) .
C26 C27 1.423(6) .
C27 C28 1.402(6) .
C27 C35 1.460(6) .
C28 C29 1.385(6) .
C28 H28 0.9400 .
C29 C30 1.401(6) .
C29 C32 1.513(7) .
C30 C31 1.393(6) .
C30 H30 0.9400 .
C31 H31 0.9400 .
C33 C34 1.516(6) .
C34 C39 1.406(6) .
C34 C35 1.424(6) .
C35 C36 1.418(6) .
C36 C37 1.341(6) .
C36 H36 0.9400 .
C37 C38 1.386(6) .
C37 C40 1.515(6) .
C38 C39 1.397(6) .
C38 H38 0.9400 .
C39 H39 0.9400 .
O1S C1S 1.294(12) .
N1S C1S 1.311(11) .
N1S C3S 1.435(15) .
N1S C2S 1.453(11) .
C1S H1S 0.9400 .
C2S H2S1 0.9700 .
C2S H2S2 0.9700 .
C2S H2S3 0.9700 .
C3S H3S1 0.76(2) .
C3S H3S2 1.12(2) .
C3S H3S3 1.146(19) .

loop_
_geom_hbond_atom_site_label_D
_geom_hbond_atom_site_label_H
_geom_hbond_atom_site_label_A
_geom_hbond_distance_DH
_geom_hbond_distance_HA
_geom_hbond_distance_DA
_geom_hbond_angle_DHA
_geom_hbond_site_symmetry_A
_geom_hbond_publ_flag
N1 H1 O6 0.99 2.02 2.909(5) 147.8 . yes
N3 H3 O10 0.99 2.56 3.532(5) 168.0 . yes
N4 H4 O8 0.99 2.15 3.013(5) 144.9 . yes
N7 H7 O10 0.99 2.20 3.068(5) 145.5 . yes
N9 H9 O3 0.99 2.54 3.182(7) 122.6 . yes
O3 H3C O6 0.83 1.88 2.672(6) 159.7 . yes
N12 H12 O12 0.99 1.99 2.888(5) 149.3 2_576 yes

loop_
_geom_torsion_atom_site_label_1
_geom_torsion_atom_site_label_2
_geom_torsion_atom_site_label_3
_geom_torsion_atom_site_label_4
_geom_torsion
_geom_torsion_site_symmetry_4
C2 N1 C1 C4 165.3(4) 2_675
Ni1 N1 C1 C4 40.4(5) 2_675
C5 N2 C2 N1 -71.1(5) .
C3 N2 C2 N1 69.2(6) .
C1 N1 C2 N2 -176.8(4) .
Ni1 N1 C2 N2 -56.7(5) .
C2 N2 C3 N3 -66.9(6) .
C5 N2 C3 N3 72.2(6) .
C4 N3 C3 N2 178.4(4) .
Ni1 N3 C3 N2 55.5(5) .
C3 N3 C4 C1 -165.6(4) 2_675
Ni1 N3 C4 C1 -38.4(5) 2_675
C2 N2 C5 C6 -149.6(6) .
C3 N2 C5 C6 69.5(7) .
N2 C5 C6 O1 58.7(10) .
C8 N4 C7 C10 166.8(4) 2_666
Ni2 N4 C7 C10 40.8(5) 2_666
C9 N5 C8 N4 70.3(6) .
C11B N5 C8 N4 -71.4(10) .
C11A N5 C8 N4 -68.7(7) .
C7 N4 C8 N5 -177.6(5) .
Ni2 N4 C8 N5 -54.9(5) .
C8 N5 C9 N6 -72.2(6) .
C11B N5 C9 N6 69.4(11) .
C11A N5 C9 N6 67.2(9) .
C10 N6 C9 N5 178.5(4) .
Ni2 N6 C9 N5 57.3(5) .
C9 N6 C10 C7 -166.0(4) 2_666
Ni2 N6 C10 C7 -40.5(5) 2_666
C8 N5 C11A C12A -121(2) .
C9 N5 C11A C12A 99(2) .
N5 C11A C12A O2A -13(4) .
C8 N5 C11B C12B -61.8(18) .
C9 N5 C11B C12B 155.9(13) .
N5 C11B C12B O2B -58(3) .
C14 N7 C13 C16 167.3(5) 2_665
Ni3 N7 C13 C16 42.9(5) 2_665
C15 N8 C14 N7 69.1(7) .
C17 N8 C14 N7 -71.2(6) .
C13 N7 C14 N8 -174.4(5) .
Ni3 N7 C14 N8 -54.4(6) .
C17 N8 C15 N9 67.9(7) .
C14 N8 C15 N9 -69.6(6) .
C16 N9 C15 N8 180.0(5) .
Ni3 N9 C15 N8 57.4(6) .
C15 N9 C16 C13 -166.0(5) 2_665
Ni3 N9 C16 C13 -39.4(5) 2_665
C15 N8 C17 C18 46.7(7) .
C14 N8 C17 C18 -173.1(5) .
N8 C17 C18 O3 -78.0(7) .
C20 N10 C19 C22 -167.2(5) 2_576
Ni4 N10 C19 C22 -41.9(5) 2_576
C21 N11 C20 N10 -71.5(7) .
C23 N11 C20 N10 66.5(8) .
C19 N10 C20 N11 177.6(6) .
Ni4 N10 C20 N11 56.4(7) .
C20 N11 C21 N12 70.0(6) .
C23 N11 C21 N12 -69.4(7) .
C22 N12 C21 N11 -179.4(5) .
Ni4 N12 C21 N11 -55.3(6) .
C21 N12 C22 C19 168.9(5) 2_576
Ni4 N12 C22 C19 41.1(5) 2_576
C21 N11 C23 C24 -165.2(6) .
C20 N11 C23 C24 55.9(8) .
N11 C23 C24 O4 -83.6(11) .
Ni1 O5 C25 O6 -14.7(8) .
Ni1 O5 C25 C26 163.3(3) .
O6 C25 C26 C31 39.0(7) .
O5 C25 C26 C31 -139.0(5) .
O6 C25 C26 C27 -146.9(5) .
O5 C25 C26 C27 35.0(7) .
C31 C26 C27 C28 2.6(6) .
C25 C26 C27 C28 -171.5(4) .
C31 C26 C27 C35 -179.2(4) .
C25 C26 C27 C35 6.7(7) .
C26 C27 C28 C29 1.7(7) .
C35 C27 C28 C29 -176.7(4) .
C27 C28 C29 C30 -4.4(7) .
C27 C28 C29 C32 175.2(4) .
C28 C29 C30 C31 2.7(7) .
C32 C29 C30 C31 -176.8(4) .
C29 C30 C31 C26 1.6(7) .
C27 C26 C31 C30 -4.3(7) .
C25 C26 C31 C30 170.1(4) .
Ni2 O7 C32 O8 13.0(8) .
Ni2 O7 C32 C29 -165.7(3) .
C28 C29 C32 O7 5.6(7) .
C30 C29 C32 O7 -174.8(4) .
C28 C29 C32 O8 -173.1(4) .
C30 C29 C32 O8 6.4(7) .
Ni3 O9 C33 O10 -30.0(8) .
Ni3 O9 C33 C34 147.0(4) .
O10 C33 C34 C39 48.7(6) .
O9 C33 C34 C39 -128.5(5) .
O10 C33 C34 C35 -136.1(5) .
O9 C33 C34 C35 46.7(6) .
C39 C34 C35 C36 2.1(6) .
C33 C34 C35 C36 -173.0(4) .
C39 C34 C35 C27 177.4(4) .
C33 C34 C35 C27 2.3(7) .
C28 C27 C35 C36 50.2(6) .
C26 C27 C35 C36 -128.0(5) .
C28 C27 C35 C34 -125.0(5) .
C26 C27 C35 C34 56.7(7) .
C34 C35 C36 C37 0.0(7) .
C27 C35 C36 C37 -175.7(4) .
C35 C36 C37 C38 -1.3(7) .
C35 C36 C37 C40 -180.0(4) .
C36 C37 C38 C39 0.6(7) .
C40 C37 C38 C39 179.3(5) .
C37 C38 C39 C34 1.4(7) .
C35 C34 C39 C38 -2.8(7) .
C33 C34 C39 C38 172.4(4) .
Ni4 O11 C40 O12 13.8(9) .
Ni4 O11 C40 C37 -167.0(3) .
C36 C37 C40 O11 167.4(5) .
C38 C37 C40 O11 -11.3(8) .
C36 C37 C40 O12 -13.4(7) .
C38 C37 C40 O12 168.0(5) .
C3S N1S C1S O1S 3(2) .
C2S N1S C1S O1S -171.6(11) .
